data_7109122
loop_
_publ_author_name
'Qingxiang Yang'
'Zhijun Chen'
'Jinsong Hu'
'Ying Hao'
'Yizhi Li'
'Qingyi Lu'
'Hegen Zheng'

_publ_section_title
;
 A second-order nonlinear optical material with a hydrated homochiral
 helix obtained via spontaneous symmetric breaking crystallization from an
 achiral ligand
;
_journal_name_full Chem.Commun.
_journal_page_first 3585
_journal_paper_doi 10.1039/c3cc00299c
_journal_volume 49
_journal_year 2013
_chemical_formula_sum 'C37 H55 Cd2 N5 O19'
_chemical_formula_weight 1098.66
_chemical_name_systematic
;
?
;
_space_group_IT_number 4
_symmetry_cell_setting monoclinic
_symmetry_space_group_name_Hall 'P 2yb'
_symmetry_space_group_name_H-M 'P 1 21 1'
_atom_sites_solution_hydrogens geom
_atom_sites_solution_primary direct
_atom_sites_solution_secondary difmap
_audit_creation_method SHELXL-97
_cell_angle_alpha 90.00
_cell_angle_beta 104.0780(10)
_cell_angle_gamma 90.00
_cell_formula_units_Z 2
_cell_length_a 9.6120(10)
_cell_length_b 16.4062(17)
_cell_length_c 14.7042(15)
_cell_measurement_temperature 296(2)
_cell_volume 2249.2(4)
_computing_cell_refinement 'SMART (Bruker, 2000)'
_computing_data_collection 'SMART (Bruker, 2000)'
_computing_data_reduction 'SMART (Bruker, 2000)'
_computing_molecular_graphics SHELXTL
_computing_publication_material SHELXTL
_computing_structure_refinement 'SHELXL-97 (Sheldrick, 1997)'
_computing_structure_solution 'SHELXS-97 (Sheldrick, 1990)'
_diffrn_ambient_temperature 296(2)
_diffrn_measured_fraction_theta_full 0.993
_diffrn_measured_fraction_theta_max 0.993
_diffrn_measurement_device_type 'CCD area detector'
_diffrn_measurement_method 'phi and omega scans'
_diffrn_radiation_monochromator graphite
_diffrn_radiation_source 'fine-focus sealed tube'
_diffrn_radiation_type MoK\a
_diffrn_radiation_wavelength 0.71073
_diffrn_reflns_av_R_equivalents 0.0286
_diffrn_reflns_av_sigmaI/netI 0.0413
_diffrn_reflns_limit_h_max 11
_diffrn_reflns_limit_h_min -11
_diffrn_reflns_limit_k_max 19
_diffrn_reflns_limit_k_min -14
_diffrn_reflns_limit_l_max 17
_diffrn_reflns_limit_l_min -17
_diffrn_reflns_number 16452
_diffrn_reflns_theta_full 25.00
_diffrn_reflns_theta_max 25.00
_diffrn_reflns_theta_min 1.89
_exptl_absorpt_coefficient_mu 1.026
_exptl_absorpt_correction_T_max 0.8211
_exptl_absorpt_correction_T_min 0.8211
_exptl_absorpt_correction_type multi-scan
_exptl_absorpt_process_details 'SADABS; Bruker, 2000'
_exptl_crystal_colour 'pale yellow'
_exptl_crystal_density_diffrn 1.622
_exptl_crystal_density_method 'not measured'
_exptl_crystal_description block
_exptl_crystal_F_000 1120
_exptl_crystal_size_max 0.20
_exptl_crystal_size_mid 0.20
_exptl_crystal_size_min 0.20
_refine_diff_density_max 0.797
_refine_diff_density_min -0.959
_refine_diff_density_rms 0.133
_refine_ls_abs_structure_details 'Flack H D (1983), Acta Cryst. A39, 876-881'
_refine_ls_abs_structure_Flack 0.00(3)
_refine_ls_extinction_method none
_refine_ls_goodness_of_fit_ref 1.026
_refine_ls_hydrogen_treatment constr
_refine_ls_matrix_type full
_refine_ls_number_parameters 562
_refine_ls_number_reflns 6532
_refine_ls_number_restraints 4
_refine_ls_restrained_S_all 1.078
_refine_ls_R_factor_all 0.0358
_refine_ls_R_factor_gt 0.0345
_refine_ls_shift/su_max 0.002
_refine_ls_shift/su_mean 0.000
_refine_ls_structure_factor_coef Fsqd
_refine_ls_weighting_details 'calc w=1/[\s^2^(Fo^2^)+(0.0920P)^2^+0.9404P] where P=(Fo^2^+2Fc^2^)/3'
_refine_ls_weighting_scheme calc
_refine_ls_wR_factor_gt 0.0986
_refine_ls_wR_factor_ref 0.1107
_reflns_number_gt 6461
_reflns_number_total 6532
_reflns_threshold_expression >2sigma(I)
_cod_data_source_file c3cc00299c.txt
_cod_data_source_block 1
_cod_original_sg_symbol_H-M P21
_cod_database_code 7109122

loop_
_symmetry_equiv_pos_as_xyz
'x, y, z'
'-x, y+1/2, -z'

loop_
_atom_site_label
_atom_site_type_symbol
_atom_site_fract_x
_atom_site_fract_y
_atom_site_fract_z
_atom_site_U_iso_or_equiv
_atom_site_adp_type
_atom_site_occupancy
_atom_site_symmetry_multiplicity
_atom_site_calc_flag
_atom_site_refinement_flags
C1 C 0.1360(6) 0.0877(4) 0.1822(4) 0.0280(12) Uani 1 1 d .
C2 C 0.2759(6) 0.0830(4) 0.2541(3) 0.0272(11) Uani 1 1 d .
C3 C 0.2870(6) 0.1113(4) 0.3455(4) 0.0290(12) Uani 1 1 d .
H3 H 0.2066 0.1335 0.3608 0.035 Uiso 1 1 calc R
C4 C 0.4123(6) 0.1071(4) 0.4122(4) 0.0330(14) Uani 1 1 d .
H4 H 0.4178 0.1283 0.4717 0.040 Uiso 1 1 calc R
C5 C 0.5337(6) 0.0708(5) 0.3918(4) 0.0304(13) Uani 1 1 d .
C6 C 0.5226(6) 0.0442(5) 0.3000(4) 0.0343(14) Uani 1 1 d .
H6 H 0.6024 0.0217 0.2842 0.041 Uiso 1 1 calc R
C7 C 0.3973(7) 0.0506(4) 0.2336(4) 0.0333(14) Uani 1 1 d .
H7 H 0.3931 0.0328 0.1729 0.040 Uiso 1 1 calc R
C8 C 0.6933(6) 0.0621(4) 0.5550(4) 0.0274(13) Uani 1 1 d .
C9 C 0.5906(6) 0.0454(5) 0.6044(4) 0.0322(14) Uani 1 1 d .
H9 H 0.4971 0.0340 0.5716 0.039 Uiso 1 1 calc R
C10 C 0.6242(6) 0.0453(4) 0.7018(4) 0.0282(12) Uani 1 1 d .
H10 H 0.5540 0.0331 0.7334 0.034 Uiso 1 1 calc R
C11 C 0.7624(6) 0.0635(4) 0.7516(3) 0.0237(12) Uani 1 1 d .
C12 C 0.8665(6) 0.0792(5) 0.7039(4) 0.0303(12) Uani 1 1 d .
H12 H 0.9603 0.0893 0.7372 0.036 Uiso 1 1 calc R
C13 C 0.8323(6) 0.0802(5) 0.6060(4) 0.0307(13) Uani 1 1 d .
H13 H 0.9025 0.0930 0.5746 0.037 Uiso 1 1 calc R
C14 C 0.7992(6) 0.0675(4) 0.8554(4) 0.0246(11) Uani 1 1 d .
C15 C 0.4843(6) 0.8595(4) 0.0688(4) 0.0268(12) Uani 1 1 d .
C16 C 0.5692(6) 0.8240(4) 0.1586(4) 0.0232(11) Uani 1 1 d .
C17 C 0.5400(6) 0.7464(4) 0.1852(4) 0.0273(12) Uani 1 1 d .
H17 H 0.4660 0.7163 0.1475 0.033 Uiso 1 1 calc R
C18 C 0.6215(7) 0.7132(4) 0.2687(4) 0.0304(13) Uani 1 1 d .
H18 H 0.6004 0.6612 0.2867 0.037 Uiso 1 1 calc R
C19 C 0.7335(6) 0.7567(4) 0.3253(4) 0.0270(12) Uani 1 1 d .
C20 C 0.7688(6) 0.8330(4) 0.2949(4) 0.0289(13) Uani 1 1 d .
H20 H 0.8472 0.8616 0.3299 0.035 Uiso 1 1 calc R
C21 C 0.6867(6) 0.8656(4) 0.2128(4) 0.0257(12) Uani 1 1 d .
H21 H 0.7104 0.9165 0.1931 0.031 Uiso 1 1 calc R
C22 C 0.8884(6) 0.7576(4) 0.4893(3) 0.0230(11) Uani 1 1 d .
C23 C 0.9787(6) 0.7071(4) 0.5562(4) 0.0267(12) Uani 1 1 d .
H23 H 0.9833 0.6514 0.5451 0.032 Uiso 1 1 calc R
C24 C 1.0610(6) 0.7408(4) 0.6388(4) 0.0259(12) Uani 1 1 d .
H24 H 1.1189 0.7071 0.6831 0.031 Uiso 1 1 calc R
C25 C 1.0582(6) 0.8232(4) 0.6560(3) 0.0220(11) Uani 1 1 d .
C26 C 0.9672(6) 0.8730(4) 0.5904(4) 0.0257(12) Uani 1 1 d .
H26 H 0.9651 0.9289 0.6009 0.031 Uiso 1 1 calc R
C27 C 0.8800(6) 0.8397(4) 0.5099(4) 0.0254(12) Uani 1 1 d .
H27 H 0.8149 0.8728 0.4690 0.030 Uiso 1 1 calc R
C28 C 1.1523(6) 0.8594(4) 0.7427(4) 0.0239(12) Uani 1 1 d .
C29 C 0.0000(7) -0.0987(4) 0.1190(5) 0.0399(16) Uani 1 1 d .
H29 H 0.0755 -0.0656 0.1496 0.048 Uiso 1 1 calc R
C30 C -0.0995(8) -0.2350(5) 0.0901(6) 0.0470(17) Uani 1 1 d .
H30A H -0.1773 -0.2050 0.0511 0.071 Uiso 1 1 calc R
H30B H -0.1334 -0.2639 0.1372 0.071 Uiso 1 1 calc R
H30C H -0.0625 -0.2731 0.0524 0.071 Uiso 1 1 calc R
C31 C 0.1430(13) -0.2130(6) 0.1938(7) 0.084(4) Uani 1 1 d .
H31A H 0.2192 -0.1738 0.2029 0.126 Uiso 1 1 calc R
H31B H 0.1693 -0.2607 0.1641 0.126 Uiso 1 1 calc R
H31C H 0.1261 -0.2276 0.2534 0.126 Uiso 1 1 calc R
C32 C 0.6363(7) 0.8764(4) -0.1423(5) 0.0334(13) Uani 1 1 d .
H32 H 0.6724 0.8897 -0.0795 0.040 Uiso 1 1 calc R
C33 C 0.6790(9) 0.8264(6) -0.2871(5) 0.054(2) Uani 1 1 d .
H33A H 0.5763 0.8229 -0.3038 0.082 Uiso 1 1 calc R
H33B H 0.7191 0.7741 -0.2949 0.082 Uiso 1 1 calc R
H33C H 0.7096 0.8655 -0.3269 0.082 Uiso 1 1 calc R
C34 C 0.8810(8) 0.8499(7) -0.1518(6) 0.063(3) Uani 1 1 d .
H34A H 0.8994 0.8646 -0.0868 0.095 Uiso 1 1 calc R
H34B H 0.9275 0.8881 -0.1841 0.095 Uiso 1 1 calc R
H34C H 0.9175 0.7962 -0.1574 0.095 Uiso 1 1 calc R
C35 C 0.4548(12) 0.8229(7) 0.4064(7) 0.074 Uani 1 1 d .
H35A H 0.4347 0.7715 0.3747 0.111 Uiso 1 1 calc R
H35B H 0.5392 0.8179 0.4568 0.111 Uiso 1 1 calc R
H35C H 0.4704 0.8636 0.3631 0.111 Uiso 1 1 calc R
C36 C 0.3148(13) 0.8077(7) 0.5282(7) 0.075 Uani 1 1 d .
H36A H 0.2738 0.7546 0.5134 0.112 Uiso 1 1 calc R
H36B H 0.2507 0.8408 0.5533 0.112 Uiso 1 1 calc R
H36C H 0.4049 0.8029 0.5736 0.112 Uiso 1 1 calc R
C37 C 0.2653(13) 0.9131(7) 0.4101(7) 0.076(3) Uani 1 1 d .
H37 H 0.2946 0.9420 0.3636 0.091 Uiso 1 1 calc R
Cd1 Cd -0.12168(4) 0.07619(2) 0.04861(2) 0.02073(12) Uani 1 1 d .
Cd2 Cd 0.33843(4) 0.92334(2) -0.10194(2) 0.02114(12) Uani 1 1 d .
N1 N 0.0145(7) -0.1783(4) 0.1353(5) 0.0496(15) Uani 1 1 d .
N2 N 0.7259(5) 0.8512(4) -0.1933(4) 0.0360(12) Uani 1 1 d .
N3 N 0.8121(6) 0.7211(3) 0.4078(3) 0.0323(11) Uani 1 1 d .
H3A H 0.8132 0.6687 0.4080 0.039 Uiso 1 1 calc RD
N4 N 0.6605(5) 0.0668(5) 0.4563(3) 0.0405(15) Uani 1 1 d .
H4A H 0.7343 0.0672 0.4330 0.049 Uiso 1 1 calc RD
N5 N 0.3377(6) 0.8459(5) 0.4427(4) 0.0452(15) Uani 1 1 d .
O1 O 0.0201(4) 0.0975(3) 0.2067(3) 0.0332(12) Uani 1 1 d .
O2 O 0.1363(4) 0.0801(4) 0.0973(2) 0.0354(10) Uani 1 1 d .
O3 O 0.9282(4) 0.0740(3) 0.9003(2) 0.0303(9) Uani 1 1 d .
O4 O 0.7021(4) 0.0659(4) 0.8997(3) 0.0327(11) Uani 1 1 d .
O5 O 0.3875(5) 0.8171(3) 0.0151(3) 0.0444(13) Uani 1 1 d .
O6 O 0.5072(4) 0.9316(4) 0.0454(3) 0.0309(10) Uani 1 1 d .
O7 O 1.2104(4) 0.8128(3) 0.8097(2) 0.0265(9) Uani 1 1 d .
O8 O 1.1733(5) 0.9360(3) 0.7480(3) 0.0312(10) Uani 1 1 d .
O9 O -0.1612(5) 0.2142(3) 0.0485(3) 0.0308(9) Uani 1 1 d .
H9A H -0.2146 0.2282 -0.0041 0.046 Uiso 1 1 d R
H9B H -0.2023 0.2261 0.0919 0.046 Uiso 1 1 d R
O10 O -0.3101(5) 0.0574(3) 0.1144(3) 0.0298(9) Uani 1 1 d .
H10A H -0.3951 0.0465 0.0661 0.045 Uiso 1 1 d R
H10B H -0.3241 0.1058 0.1478 0.045 Uiso 1 1 d R
O11 O 0.1593(5) 0.9727(3) -0.0422(3) 0.0360(10) Uani 1 1 d .
H11A H 0.1216 1.0138 -0.0740 0.054 Uiso 1 1 d R
H11C H 0.1932 0.9868 0.0145 0.054 Uiso 1 1 d R
O12 O 0.4112(5) 1.0542(3) -0.1214(3) 0.0334(10) Uani 1 1 d .
H12B H 0.3928 1.0844 -0.0789 0.050 Uiso 1 1 d R
H12C H 0.5009 1.0545 -0.1174 0.050 Uiso 1 1 d R
O13 O -0.1027(5) -0.0649(3) 0.0680(3) 0.0333(10) Uani 1 1 d .
O14 O 0.5058(5) 0.8822(3) -0.1775(3) 0.0393(11) Uani 1 1 d .
O15 O 0.1637(6) 0.9396(4) 0.4366(4) 0.0617(17) Uani 1 1 d .
O16 O 0.0909(5) 0.5234(3) 0.6417(3) 0.0416(11) Uani 1 1 d .
H16B H 0.0628 0.5197 0.5824 0.062 Uiso 1 1 d R
H16C H 0.0207 0.5148 0.6660 0.062 Uiso 1 1 d R
O17 O 0.2101(6) 0.0420(3) 0.6021(4) 0.0500(12) Uani 1 1 d .
H17A H 0.2130 0.0481 0.5452 0.075 Uiso 1 1 d R
H17B H 0.1755 -0.0046 0.6092 0.075 Uiso 1 1 d R
O18 O 0.4248(8) 0.6968(4) 0.8240(6) 0.080(2) Uani 1 1 d .
H18D H 0.5100 0.7094 0.8224 0.096 Uiso 1 1 d RD
H18B H 0.3809 0.7393 0.8349 0.120 Uiso 1 1 d R
O19 O 0.3491(9) 0.1573(5) 0.0149(5) 0.0738(18) Uani 1 1 d .
H19D H 0.2861 0.1349 0.0384 0.089 Uiso 1 1 d R
H19A H 0.4321 0.1472 0.0491 0.111 Uiso 1 1 d R

loop_
_atom_site_aniso_label
_atom_site_aniso_U_11
_atom_site_aniso_U_22
_atom_site_aniso_U_33
_atom_site_aniso_U_23
_atom_site_aniso_U_13
_atom_site_aniso_U_12
C1 0.029(3) 0.027(3) 0.023(2) -0.003(2) -0.003(2) 0.003(2)
C2 0.029(3) 0.033(3) 0.016(2) 0.003(2) -0.001(2) 0.003(3)
C3 0.027(3) 0.035(3) 0.026(3) -0.002(2) 0.008(2) 0.003(2)
C4 0.032(3) 0.046(4) 0.020(2) -0.004(3) 0.005(2) 0.006(3)
C5 0.025(3) 0.047(4) 0.018(2) 0.006(3) 0.003(2) 0.004(3)
C6 0.024(3) 0.048(4) 0.033(3) -0.004(3) 0.011(2) 0.007(3)
C7 0.042(3) 0.043(4) 0.014(2) 0.002(2) 0.003(2) 0.004(3)
C8 0.030(3) 0.037(4) 0.012(2) 0.001(2) -0.003(2) 0.005(3)
C9 0.022(3) 0.048(4) 0.022(3) -0.001(3) -0.004(2) -0.002(3)
C10 0.021(2) 0.034(3) 0.032(3) 0.000(3) 0.010(2) -0.004(2)
C11 0.030(3) 0.024(3) 0.014(2) 0.000(2) -0.002(2) 0.004(2)
C12 0.022(2) 0.039(3) 0.026(2) 0.009(3) -0.002(2) 0.001(3)
C13 0.024(3) 0.046(4) 0.023(2) 0.006(3) 0.006(2) 0.005(3)
C14 0.035(3) 0.015(3) 0.023(2) 0.003(2) 0.005(2) 0.003(2)
C15 0.026(3) 0.025(3) 0.029(3) -0.001(2) 0.006(2) 0.000(2)
C16 0.029(3) 0.025(3) 0.014(2) -0.001(2) 0.001(2) 0.000(2)
C17 0.027(3) 0.027(3) 0.023(2) -0.004(2) -0.004(2) -0.008(2)
C18 0.038(3) 0.025(3) 0.024(3) 0.003(2) -0.001(2) -0.004(3)
C19 0.036(3) 0.022(3) 0.018(2) -0.001(2) -0.003(2) -0.001(2)
C20 0.029(3) 0.031(3) 0.022(3) -0.002(2) -0.002(2) -0.005(2)
C21 0.030(3) 0.024(3) 0.023(3) 0.002(2) 0.005(2) -0.003(2)
C22 0.025(2) 0.025(3) 0.015(2) 0.003(2) -0.002(2) -0.003(2)
C23 0.027(3) 0.027(3) 0.023(3) 0.004(2) 0.001(2) 0.002(2)
C24 0.028(3) 0.032(3) 0.015(2) 0.007(2) -0.001(2) 0.004(2)
C25 0.021(2) 0.029(3) 0.015(2) 0.004(2) 0.001(2) 0.001(2)
C26 0.029(3) 0.022(3) 0.025(3) -0.003(2) 0.005(2) -0.004(2)
C27 0.027(3) 0.028(3) 0.018(2) 0.005(2) 0.000(2) 0.004(2)
C28 0.019(2) 0.033(3) 0.020(2) -0.002(2) 0.007(2) 0.001(2)
C29 0.038(3) 0.034(4) 0.044(3) 0.000(3) 0.003(3) 0.001(3)
C30 0.048(4) 0.033(4) 0.060(4) -0.004(4) 0.012(3) -0.007(3)
C31 0.112(9) 0.040(5) 0.072(6) 0.005(5) -0.034(6) 0.004(5)
C32 0.036(3) 0.028(3) 0.037(3) -0.007(3) 0.010(3) -0.005(3)
C33 0.054(4) 0.068(6) 0.046(4) -0.015(4) 0.021(3) -0.003(4)
C34 0.031(4) 0.102(8) 0.059(5) -0.003(5) 0.014(3) 0.011(4)
C35 0.098 0.059 0.066 -0.002 0.023 -0.014
C36 0.101 0.059 0.066 -0.002 0.023 -0.014
C37 0.107(8) 0.057(6) 0.067(5) 0.001(5) 0.029(6) -0.010(6)
Cd1 0.01928(19) 0.0250(2) 0.01667(18) -0.00081(15) 0.00189(13) 0.00161(15)
Cd2 0.01806(18) 0.0245(2) 0.01932(19) 0.00112(15) 0.00164(13) -0.00051(15)
N1 0.050(4) 0.026(3) 0.072(4) 0.007(3) 0.015(3) 0.005(3)
N2 0.027(2) 0.038(3) 0.046(3) -0.009(3) 0.017(2) 0.002(2)
N3 0.043(3) 0.017(3) 0.027(2) 0.002(2) -0.011(2) -0.003(2)
N4 0.027(2) 0.079(5) 0.015(2) 0.004(3) 0.0046(18) -0.001(3)
N5 0.037(3) 0.056(4) 0.047(3) 0.009(3) 0.019(3) 0.006(3)
O1 0.024(2) 0.042(3) 0.0287(19) 0.0015(19) -0.0033(16) 0.0028(18)
O2 0.0306(18) 0.052(3) 0.0183(18) -0.006(2) -0.0037(15) 0.004(2)
O3 0.0236(18) 0.047(3) 0.0176(16) -0.002(2) -0.0001(14) 0.002(2)
O4 0.0247(18) 0.053(4) 0.0203(17) 0.000(2) 0.0060(15) 0.000(2)
O5 0.055(3) 0.038(3) 0.026(2) 0.009(2) -0.018(2) -0.016(2)
O6 0.035(2) 0.024(3) 0.0277(18) 0.004(2) -0.0040(16) -0.009(2)
O7 0.0237(19) 0.037(2) 0.0158(17) 0.0048(17) -0.0012(15) -0.0023(17)
O8 0.034(2) 0.026(3) 0.0285(19) -0.0020(19) -0.0007(16) -0.003(2)
O9 0.033(2) 0.029(2) 0.028(2) -0.0010(17) 0.0034(16) 0.0047(19)
O10 0.0339(19) 0.023(2) 0.035(2) -0.0058(17) 0.0132(16) -0.0057(17)
O11 0.030(2) 0.049(3) 0.029(2) -0.0032(19) 0.0078(16) 0.012(2)
O12 0.033(2) 0.029(2) 0.038(2) 0.0082(18) 0.0081(17) 0.0016(17)
O13 0.037(2) 0.027(2) 0.0368(19) 0.008(2) 0.0097(18) 0.0067(19)
O14 0.028(2) 0.051(3) 0.040(2) -0.008(2) 0.0110(18) 0.000(2)
O15 0.056(3) 0.069(5) 0.068(3) 0.011(3) 0.031(3) 0.024(3)
O16 0.043(2) 0.042(3) 0.043(2) 0.005(2) 0.017(2) 0.005(2)
O17 0.060(3) 0.034(3) 0.055(3) 0.006(2) 0.012(2) -0.005(2)
O18 0.073(4) 0.054(4) 0.117(6) 0.013(4) 0.032(4) 0.013(3)
O19 0.100(5) 0.065(5) 0.066(4) 0.007(4) 0.037(3) 0.007(4)

loop_
_atom_type_symbol
_atom_type_description
_atom_type_scat_dispersion_real
_atom_type_scat_dispersion_imag
_atom_type_scat_source
C C 0.0033 0.0016 'International Tables Vol C Tables 4.2.6.8 and 6.1.1.4'
H H 0.0000 0.0000 'International Tables Vol C Tables 4.2.6.8 and 6.1.1.4'
N N 0.0061 0.0033 'International Tables Vol C Tables 4.2.6.8 and 6.1.1.4'
O O 0.0106 0.0060 'International Tables Vol C Tables 4.2.6.8 and 6.1.1.4'
Cd Cd -0.8075 1.2024 'International Tables Vol C Tables 4.2.6.8 and 6.1.1.4'

loop_
_geom_angle_atom_site_label_1
_geom_angle_atom_site_label_2
_geom_angle_atom_site_label_3
_geom_angle
_geom_angle_site_symmetry_1
_geom_angle_site_symmetry_3
O2 C1 O1 120.8(5) . .
O2 C1 C2 118.5(5) . .
O1 C1 C2 120.6(5) . .
C7 C2 C3 117.7(5) . .
C7 C2 C1 121.9(5) . .
C3 C2 C1 120.4(5) . .
C4 C3 C2 121.6(5) . .
C4 C3 H3 119.2 . .
C2 C3 H3 119.2 . .
C3 C4 C5 120.2(5) . .
C3 C4 H4 119.9 . .
C5 C4 H4 119.9 . .
N4 C5 C6 120.4(5) . .
N4 C5 C4 121.7(5) . .
C6 C5 C4 117.8(5) . .
C7 C6 C5 121.1(6) . .
C7 C6 H6 119.5 . .
C5 C6 H6 119.5 . .
C6 C7 C2 121.5(5) . .
C6 C7 H7 119.3 . .
C2 C7 H7 119.3 . .
C9 C8 C13 118.0(5) . .
C9 C8 N4 122.7(5) . .
C13 C8 N4 119.1(5) . .
C8 C9 C10 121.6(5) . .
C8 C9 H9 119.2 . .
C10 C9 H9 119.2 . .
C11 C10 C9 119.9(5) . .
C11 C10 H10 120.1 . .
C9 C10 H10 120.1 . .
C12 C11 C10 119.5(5) . .
C12 C11 C14 119.6(5) . .
C10 C11 C14 120.9(5) . .
C11 C12 C13 120.6(5) . .
C11 C12 H12 119.7 . .
C13 C12 H12 119.7 . .
C8 C13 C12 120.4(5) . .
C8 C13 H13 119.8 . .
C12 C13 H13 119.8 . .
O3 C14 O4 119.3(5) . .
O3 C14 C11 120.1(5) . .
O4 C14 C11 120.6(5) . .
O6 C15 O5 119.5(5) . .
O6 C15 C16 120.8(5) . .
O5 C15 C16 119.7(6) . .
C17 C16 C21 118.9(5) . .
C17 C16 C15 120.4(5) . .
C21 C16 C15 120.5(5) . .
C16 C17 C18 120.0(5) . .
C16 C17 H17 120.0 . .
C18 C17 H17 120.0 . .
C19 C18 C17 120.9(6) . .
C19 C18 H18 119.5 . .
C17 C18 H18 119.5 . .
C18 C19 N3 119.0(6) . .
C18 C19 C20 118.8(5) . .
N3 C19 C20 122.1(5) . .
C21 C20 C19 119.7(5) . .
C21 C20 H20 120.1 . .
C19 C20 H20 120.1 . .
C20 C21 C16 121.5(6) . .
C20 C21 H21 119.3 . .
C16 C21 H21 119.3 . .
N3 C22 C27 124.3(5) . .
N3 C22 C23 117.2(6) . .
C27 C22 C23 118.5(5) . .
C24 C23 C22 119.7(6) . .
C24 C23 H23 120.1 . .
C22 C23 H23 120.1 . .
C25 C24 C23 121.2(5) . .
C25 C24 H24 119.4 . .
C23 C24 H24 119.4 . .
C24 C25 C26 119.0(5) . .
C24 C25 C28 120.8(5) . .
C26 C25 C28 120.2(5) . .
C27 C26 C25 120.4(6) . .
C27 C26 H26 119.8 . .
C25 C26 H26 119.8 . .
C22 C27 C26 120.9(5) . .
C22 C27 H27 119.5 . .
C26 C27 H27 119.5 . .
O7 C28 O8 121.1(5) . .
O7 C28 C25 119.1(5) . .
O8 C28 C25 119.9(5) . .
O7 C28 Cd2 60.5(3) . 1_656
O8 C28 Cd2 60.7(3) . 1_656
C25 C28 Cd2 176.7(4) . 1_656
O13 C29 N1 126.3(7) . .
O13 C29 H29 116.8 . .
N1 C29 H29 116.8 . .
N1 C30 H30A 109.5 . .
N1 C30 H30B 109.5 . .
H30A C30 H30B 109.5 . .
N1 C30 H30C 109.5 . .
H30A C30 H30C 109.5 . .
H30B C30 H30C 109.5 . .
N1 C31 H31A 109.5 . .
N1 C31 H31B 109.5 . .
H31A C31 H31B 109.5 . .
N1 C31 H31C 109.5 . .
H31A C31 H31C 109.5 . .
H31B C31 H31C 109.5 . .
O14 C32 N2 121.0(6) . .
O14 C32 H32 119.5 . .
N2 C32 H32 119.5 . .
N2 C33 H33A 109.5 . .
N2 C33 H33B 109.5 . .
H33A C33 H33B 109.5 . .
N2 C33 H33C 109.5 . .
H33A C33 H33C 109.5 . .
H33B C33 H33C 109.5 . .
N2 C34 H34A 109.5 . .
N2 C34 H34B 109.5 . .
H34A C34 H34B 109.5 . .
N2 C34 H34C 109.5 . .
H34A C34 H34C 109.5 . .
H34B C34 H34C 109.5 . .
N5 C35 H35A 109.5 . .
N5 C35 H35B 109.5 . .
H35A C35 H35B 109.5 . .
N5 C35 H35C 109.5 . .
H35A C35 H35C 109.5 . .
H35B C35 H35C 109.5 . .
N5 C36 H36A 109.5 . .
N5 C36 H36B 109.5 . .
H36A C36 H36B 109.5 . .
N5 C36 H36C 109.5 . .
H36A C36 H36C 109.5 . .
H36B C36 H36C 109.5 . .
O15 C37 N5 124.8(10) . .
O15 C37 H37 117.6 . .
N5 C37 H37 117.6 . .
O10 Cd1 O9 89.13(16) . .
O10 Cd1 O13 81.98(15) . .
O9 Cd1 O13 170.48(14) . .
O10 Cd1 O3 139.33(14) . 1_454
O9 Cd1 O3 94.92(18) . 1_454
O13 Cd1 O3 94.06(17) . 1_454
O10 Cd1 O2 138.30(14) . .
O9 Cd1 O2 97.58(18) . .
O13 Cd1 O2 86.91(17) . .
O3 Cd1 O2 81.27(12) 1_454 .
O10 Cd1 O1 86.07(15) . .
O9 Cd1 O1 84.97(15) . .
O13 Cd1 O1 90.99(16) . .
O3 Cd1 O1 134.59(14) 1_454 .
O2 Cd1 O1 53.95(14) . .
O10 Cd1 O4 85.46(14) . 1_454
O9 Cd1 O4 89.36(18) . 1_454
O13 Cd1 O4 93.32(19) . 1_454
O3 Cd1 O4 54.22(12) 1_454 1_454
O2 Cd1 O4 135.43(12) . 1_454
O1 Cd1 O4 169.87(14) . 1_454
O11 Cd2 O14 173.22(17) . .
O11 Cd2 O12 89.87(18) . .
O14 Cd2 O12 86.76(18) . .
O11 Cd2 O6 92.32(16) . .
O14 Cd2 O6 93.19(16) . .
O12 Cd2 O6 84.23(17) . .
O11 Cd2 O7 98.20(16) . 1_454
O14 Cd2 O7 80.82(16) . 1_454
O12 Cd2 O7 140.64(14) . 1_454
O6 Cd2 O7 133.37(17) . 1_454
O11 Cd2 O8 86.01(15) . 1_454
O14 Cd2 O8 87.97(16) . 1_454
O12 Cd2 O8 87.57(16) . 1_454
O6 Cd2 O8 171.6(2) . 1_454
O7 Cd2 O8 54.99(16) 1_454 1_454
O11 Cd2 O5 90.97(19) . .
O14 Cd2 O5 95.5(2) . .
O12 Cd2 O5 138.69(15) . .
O6 Cd2 O5 54.48(17) . .
O7 Cd2 O5 79.93(14) 1_454 .
O8 Cd2 O5 133.68(16) 1_454 .
O11 Cd2 C28 93.22(16) . 1_454
O14 Cd2 C28 82.82(16) . 1_454
O12 Cd2 C28 114.20(17) . 1_454
O6 Cd2 C28 160.74(19) . 1_454
O7 Cd2 C28 27.41(17) 1_454 1_454
O8 Cd2 C28 27.61(19) 1_454 1_454
O5 Cd2 C28 106.98(17) . 1_454
C29 N1 C31 122.2(7) . .
C29 N1 C30 120.5(7) . .
C31 N1 C30 117.2(7) . .
C32 N2 C33 122.9(6) . .
C32 N2 C34 120.0(6) . .
C33 N2 C34 117.1(6) . .
C22 N3 C19 129.5(6) . .
C22 N3 H3A 115.2 . .
C19 N3 H3A 115.2 . .
C5 N4 C8 131.4(5) . .
C5 N4 H4A 114.3 . .
C8 N4 H4A 114.3 . .
C37 N5 C35 118.7(8) . .
C37 N5 C36 119.3(8) . .
C35 N5 C36 120.7(8) . .
C1 O1 Cd1 92.1(3) . .
C1 O2 Cd1 92.7(3) . .
C14 O3 Cd1 95.2(3) . 1_656
C14 O4 Cd1 91.3(3) . 1_656
C15 O5 Cd2 91.9(4) . .
C15 O6 Cd2 94.0(4) . .
C28 O7 Cd2 92.1(4) . 1_656
C28 O8 Cd2 91.7(3) . 1_656
Cd1 O9 H9A 109.3 . .
Cd1 O9 H9B 109.4 . .
H9A O9 H9B 109.5 . .
Cd1 O10 H10A 109.5 . .
Cd1 O10 H10B 109.3 . .
H10A O10 H10B 109.5 . .
Cd2 O11 H11A 109.4 . .
Cd2 O11 H11C 109.4 . .
H11A O11 H11C 109.5 . .
Cd2 O12 H12B 109.2 . .
Cd2 O12 H12C 109.4 . .
H12B O12 H12C 109.5 . .
C29 O13 Cd1 123.7(5) . .
C32 O14 Cd2 125.8(4) . .
H16B O16 H16C 109.5 . .
H17A O17 H17B 109.5 . .
H18D O18 H18B 109.5 . .
H19D O19 H19A 109.5 . .

loop_
_geom_bond_atom_site_label_1
_geom_bond_atom_site_label_2
_geom_bond_distance
_geom_bond_site_symmetry_2
C1 O2 1.256(7) .
C1 O1 1.262(8) .
C1 C2 1.496(7) .
C2 C7 1.380(9) .
C2 C3 1.402(8) .
C3 C4 1.358(8) .
C3 H3 0.9300 .
C4 C5 1.406(8) .
C4 H4 0.9300 .
C5 N4 1.351(7) .
C5 C6 1.398(8) .
C6 C7 1.358(8) .
C6 H6 0.9300 .
C7 H7 0.9300 .
C8 C9 1.388(9) .
C8 C13 1.396(8) .
C8 N4 1.410(7) .
C9 C10 1.389(8) .
C9 H9 0.9300 .
C10 C11 1.384(8) .
C10 H10 0.9300 .
C11 C12 1.380(8) .
C11 C14 1.481(7) .
C12 C13 1.396(8) .
C12 H12 0.9300 .
C13 H13 0.9300 .
C14 O3 1.259(7) .
C14 O4 1.262(7) .
C15 O6 1.265(9) .
C15 O5 1.272(8) .
C15 C16 1.491(8) .
C16 C17 1.380(9) .
C16 C21 1.392(8) .
C17 C18 1.397(8) .
C17 H17 0.9300 .
C18 C19 1.387(8) .
C18 H18 0.9300 .
C19 N3 1.391(7) .
C19 C20 1.399(9) .
C20 C21 1.380(8) .
C20 H20 0.9300 .
C21 H21 0.9300 .
C22 N3 1.381(7) .
C22 C27 1.386(9) .
C22 C23 1.412(8) .
C23 C24 1.393(8) .
C23 H23 0.9300 .
C24 C25 1.377(9) .
C24 H24 0.9300 .
C25 C26 1.397(8) .
C25 C28 1.496(7) .
C26 C27 1.387(8) .
C26 H26 0.9300 .
C27 H27 0.9300 .
C28 O7 1.264(7) .
C28 O8 1.272(9) .
C28 Cd2 2.744(6) 1_656
C29 O13 1.219(8) .
C29 N1 1.328(10) .
C29 H29 0.9300 .
C30 N1 1.467(10) .
C30 H30A 0.9600 .
C30 H30B 0.9600 .
C30 H30C 0.9600 .
C31 N1 1.440(12) .
C31 H31A 0.9600 .
C31 H31B 0.9600 .
C31 H31C 0.9600 .
C32 O14 1.239(8) .
C32 N2 1.338(9) .
C32 H32 0.9300 .
C33 N2 1.404(10) .
C33 H33A 0.9600 .
C33 H33B 0.9600 .
C33 H33C 0.9600 .
C34 N2 1.467(9) .
C34 H34A 0.9600 .
C34 H34B 0.9600 .
C34 H34C 0.9600 .
C35 N5 1.410(13) .
C35 H35A 0.9600 .
C35 H35B 0.9600 .
C35 H35C 0.9600 .
C36 N5 1.467(11) .
C36 H36A 0.9600 .
C36 H36B 0.9600 .
C36 H36C 0.9600 .
C37 O15 1.217(13) .
C37 N5 1.330(14) .
C37 H37 0.9300 .
Cd1 O10 2.272(4) .
Cd1 O9 2.296(5) .
Cd1 O13 2.333(5) .
Cd1 O3 2.345(4) 1_454
Cd1 O2 2.409(4) .
Cd1 O1 2.417(4) .
Cd1 O4 2.427(4) 1_454
Cd2 O11 2.264(4) .
Cd2 O14 2.269(4) .
Cd2 O12 2.297(4) .
Cd2 O6 2.374(4) .
Cd2 O7 2.390(4) 1_454
Cd2 O8 2.393(4) 1_454
Cd2 O5 2.414(5) .
Cd2 C28 2.744(6) 1_454
N3 H3A 0.8600 .
N4 H4A 0.8600 .
O3 Cd1 2.345(4) 1_656
O4 Cd1 2.427(4) 1_656
O7 Cd2 2.390(4) 1_656
O8 Cd2 2.393(4) 1_656
O9 H9A 0.8501 .
O9 H9B 0.8499 .
O10 H10A 0.9600 .
O10 H10B 0.9599 .
O11 H11A 0.8501 .
O11 H11C 0.8498 .
O12 H12B 0.8499 .
O12 H12C 0.8501 .
O16 H16B 0.8500 .
O16 H16C 0.8500 .
O17 H17A 0.8500 .
O17 H17B 0.8500 .
O18 H18D 0.8499 .
O18 H18B 0.8500 .
O19 H19D 0.8501 .
O19 H19A 0.8500 .
